data_7131673
loop_
_publ_author_name
'Hashimoto, Taito'
'Oketani, Ryusei'
'Inoue, Asato'
'Okubo, Kohei'
'Oka, Kouki'
'Tohnai, Norimitsu'
'Kamiya, Kazuhide'
'Nakanishi, Shuji'
'Hisaki, Ichiro'

_publ_section_title
;
 Statically and dynamically flexible hydrogen-bonded frameworks based on
 4,5,9,10-tetrakis(4-carboxyphenyl)pyrene.
;
_journal_issue 47
_journal_name_full 'Chemical communications (Cambridge, England)'
_journal_page_first 7224
_journal_page_last 7227
_journal_paper_doi 10.1039/d3cc01877f
_journal_volume 59
_journal_year 2023
_chemical_formula_moiety 'C44 H26 O8'
_chemical_formula_sum 'C44 H26 O8'
_chemical_formula_weight 682.65
_chemical_name_systematic CP-Py-3
_space_group_crystal_system triclinic
_space_group_IT_number 2
_space_group_name_Hall '-P 1'
_space_group_name_H-M_alt 'P -1'
_atom_sites_solution_hydrogens geom
_atom_sites_solution_primary iterative
_audit_creation_date 2022-08-16
_audit_creation_method
;
Olex2 1.5
(compiled 2022.04.07 svn.rca3783a0 for OlexSys, GUI svn.r6498)
;
_audit_update_record
;
2023-04-12 deposited with the CCDC.	2023-05-18 downloaded from the CCDC.
;
_cell_angle_alpha 78.06(2)
_cell_angle_beta 86.453(17)
_cell_angle_gamma 67.84(2)
_cell_formula_units_Z 1
_cell_length_a 7.5864(17)
_cell_length_b 9.404(3)
_cell_length_c 13.016(3)
_cell_measurement_reflns_used 1639
_cell_measurement_temperature 113
_cell_measurement_theta_max 31.3690
_cell_measurement_theta_min 2.7340
_cell_volume 841.3(4)
_computing_cell_refinement 'CrysAlisPro 1.171.39.46 (Rigaku OD, 2018)'
_computing_data_collection 'CrysAlisPro 1.171.39.46 (Rigaku OD, 2018)'
_computing_data_reduction 'CrysAlisPro 1.171.39.46 (Rigaku OD, 2018)'
_computing_molecular_graphics 'Olex2 1.5 (Dolomanov et al., 2009)'
_computing_publication_material 'Olex2 1.5 (Dolomanov et al., 2009)'
_computing_structure_refinement 'SHELXL 2018/3 (Sheldrick, 2015)'
_computing_structure_solution 'olex2.solve 1.5 (Bourhis et al., 2015)'
_diffrn_ambient_temperature 113
_diffrn_detector 'CCD plate'
_diffrn_measured_fraction_theta_full 0.965
_diffrn_measured_fraction_theta_max 0.846
_diffrn_measurement_details
;
List of Runs (angles in degrees, time in seconds):

  # Type    Start    End  Width  t~exp~   \w     \q     \k     \f   Frames
#--------------------------------------------------------------------------
  1  \w    -90.00  90.00   1.00    5.00    --   25.00  45.00   0.00  180
  2  \w    -90.00  90.00   1.00    5.00    --   25.00  45.00  90.00  180
  3  \w    -90.00  90.00   1.00    5.00    --   25.00  45.00 180.00  180
  4  \w    -90.00  90.00   1.00    5.00    --   25.00  45.00 270.00  180
;
_diffrn_measurement_device 'abstract diffractometer'
_diffrn_measurement_device_type 'esperanto-CrysAlisPro-abstract goniometer imported esperanto images'
_diffrn_measurement_method '\w scans'
_diffrn_orient_matrix_type 'CrysAlisPro convention (1999,Acta A55,543-557)'
_diffrn_orient_matrix_UB_11 -0.0971248000
_diffrn_orient_matrix_UB_12 -0.0165114000
_diffrn_orient_matrix_UB_13 0.0138474000
_diffrn_orient_matrix_UB_21 -0.0553177000
_diffrn_orient_matrix_UB_22 0.0904250000
_diffrn_orient_matrix_UB_23 0.0057052000
_diffrn_orient_matrix_UB_31 -0.0289329000
_diffrn_orient_matrix_UB_32 0.0240504000
_diffrn_orient_matrix_UB_33 -0.0619122000
_diffrn_radiation_monochromator synchrotron
_diffrn_radiation_probe x-ray
_diffrn_radiation_type synchrotron
_diffrn_radiation_wavelength 0.81111
_diffrn_reflns_av_R_equivalents 0.0382
_diffrn_reflns_av_unetI/netI 0.0561
_diffrn_reflns_Laue_measured_fraction_full 0.965
_diffrn_reflns_Laue_measured_fraction_max 0.846
_diffrn_reflns_limit_h_max 9
_diffrn_reflns_limit_h_min -9
_diffrn_reflns_limit_k_max 12
_diffrn_reflns_limit_k_min -12
_diffrn_reflns_limit_l_max 17
_diffrn_reflns_limit_l_min -14
_diffrn_reflns_number 8327
_diffrn_reflns_point_group_measured_fraction_full 0.965
_diffrn_reflns_point_group_measured_fraction_max 0.846
_diffrn_reflns_theta_full 29.122
_diffrn_reflns_theta_max 33.101
_diffrn_reflns_theta_min 1.825
_diffrn_source synchrotron
_exptl_absorpt_coefficient_mu 0.127
_exptl_absorpt_correction_T_max 1.00000
_exptl_absorpt_correction_T_min 0.54337
_exptl_absorpt_correction_type multi-scan
_exptl_absorpt_process_details
;
CrysAlisPro 1.171.39.46 (Rigaku Oxford Diffraction, 2018)
Empirical absorption correction using spherical harmonics,
 implemented in SCALE3 ABSPACK scaling algorithm.
;
_exptl_crystal_colour 'light yellow'
_exptl_crystal_colour_modifier light
_exptl_crystal_colour_primary yellow
_exptl_crystal_density_diffrn 1.348
_exptl_crystal_description plate
_exptl_crystal_F_000 354
_exptl_crystal_recrystallization_method 'obtained by desolvation-triggered structural transformation'
_exptl_crystal_size_max 0.1
_exptl_crystal_size_mid 0.075
_exptl_crystal_size_min 0.02
_refine_diff_density_max 0.884
_refine_diff_density_min -0.523
_refine_diff_density_rms 0.176
_refine_ls_extinction_method none
_refine_ls_goodness_of_fit_ref 2.114
_refine_ls_hydrogen_treatment constr
_refine_ls_matrix_type full
_refine_ls_number_parameters 237
_refine_ls_number_reflns 3644
_refine_ls_number_restraints 0
_refine_ls_restrained_S_all 2.114
_refine_ls_R_factor_all 0.2777
_refine_ls_R_factor_gt 0.2112
_refine_ls_shift/su_max 0.000
_refine_ls_shift/su_mean 0.000
_refine_ls_structure_factor_coef Fsqd
_refine_ls_weighting_details 'w=1/[\s^2^(Fo^2^)+(0.2000P)^2^] where P=(Fo^2^+2Fc^2^)/3'
_refine_ls_weighting_scheme calc
_refine_ls_wR_factor_gt 0.5583
_refine_ls_wR_factor_ref 0.5974
_reflns_Friedel_coverage 0.000
_reflns_number_gt 1777
_reflns_number_total 3644
_reflns_threshold_expression 'I > 2\s(I)'
_cod_data_source_file d3cc01877f2.cif
_cod_data_source_block CP-Py-3
_cod_depositor_comments 'Adding full bibliography for 7131672--7131678.cif.'
_cod_original_cell_volume 841.2(4)
_cod_database_code 7131673
_shelx_shelxl_version_number 2018/3
_chemical_oxdiff_formula 'C11 H10 N O'
_shelx_space_group_comment
;
The symmetry employed for this shelxl refinement is uniquely defined
by the following loop, which should always be used as a source of
symmetry information in preference to the above space-group names.
They are only intended as comments.
;
_shelx_estimated_absorpt_t_max 0.997
_shelx_estimated_absorpt_t_min 0.987
_olex2_refinement_description
;
1. Fixed Uiso
 At 1.2 times of:
  All C(H) groups
 At 1.5 times of:
  All O(H) groups
2.a Aromatic/amide H refined with riding coordinates:
 C00A(H00A), C00B(H00B), C00F(H00F), C00H(H00H), C00I(H00I), C00J(H00J),
 C00K(H00K), C00L(H00L), C00M(H00M), C00P(H00P), C00Q(H00Q)
2.b Idealised tetrahedral OH refined as rotating group:
 O001(H001), O003(H003)
;
_platon_squeeze_void_probe_radius 1.20
_olex2_submission_original_sample_id CPPy-Form3
_olex2_submission_special_instructions 'No special instructions were received'
_oxdiff_exptl_absorpt_empirical_details
;
Empirical correction (ABSPACK) includes:
- Absorption correction using spherical harmonics
- Frame scaling
- Detector area scaling
;
_oxdiff_exptl_absorpt_empirical_full_max 2.474
_oxdiff_exptl_absorpt_empirical_full_min 0.525

loop_
_space_group_symop_operation_xyz
'x, y, z'
'-x, -y, -z'

loop_
_atom_site_label
_atom_site_type_symbol
_atom_site_fract_x
_atom_site_fract_y
_atom_site_fract_z
_atom_site_U_iso_or_equiv
_atom_site_adp_type
_atom_site_occupancy
_atom_site_site_symmetry_order
_atom_site_calc_flag
_atom_site_refinement_flags_posn
_atom_site_refinement_flags_adp
_atom_site_refinement_flags_occupancy
_atom_site_disorder_assembly
_atom_site_disorder_group
O001 O -0.1279(9) 0.8580(11) 0.8135(5) 0.092(3) Uani 1 1 d . . . . .
H001 H -0.202139 0.853374 0.863570 0.137 Uiso 1 1 calc R U . . .
O002 O 0.0562(9) 0.8678(9) 0.9366(5) 0.078(2) Uani 1 1 d . . . . .
O003 O 0.1878(9) 0.1397(10) 0.8982(5) 0.082(2) Uani 1 1 d . . . . .
H003 H 0.096423 0.162232 0.939591 0.122 Uiso 1 1 calc R U . . .
O004 O 0.3613(9) 0.1499(10) 1.0283(5) 0.083(2) Uani 1 1 d . . . . .
C005 C 1.2055(11) 0.3333(15) 0.4588(7) 0.072(3) Uani 1 1 d . . . . .
C006 C 0.7743(12) 0.4092(13) 0.6271(7) 0.065(2) Uani 1 1 d . . . . .
C007 C 0.9412(12) 0.3267(15) 0.5750(7) 0.073(3) Uani 1 1 d . . . . .
C008 C 1.0338(11) 0.4192(12) 0.5080(7) 0.067(2) Uani 1 1 d . . . . .
C009 C 0.0386(13) 0.8394(13) 0.8504(7) 0.073(3) Uani 1 1 d . . . . .
C00A C 0.3478(12) 0.6515(14) 0.6417(7) 0.079(3) Uani 1 1 d . . . . .
H00A H 0.336385 0.606324 0.584744 0.095 Uiso 1 1 calc R U . . .
C00B C 1.2718(12) 0.1751(14) 0.4744(7) 0.071(3) Uani 1 1 d . . . . .
H00B H 1.385378 0.121357 0.441070 0.086 Uiso 1 1 calc R U . . .
C00C C 0.6748(12) 0.3231(12) 0.7024(7) 0.071(3) Uani 1 1 d . . . . .
C00D C 0.3324(14) 0.1628(13) 0.9341(8) 0.076(3) Uani 1 1 d . . . . .
C00E C 0.4548(14) 0.2131(12) 0.8515(8) 0.074(3) Uani 1 1 d . . . . .
C00F C 0.3738(13) 0.7899(13) 0.8039(7) 0.075(3) Uani 1 1 d . . . . .
H00F H 0.384304 0.834583 0.861301 0.090 Uiso 1 1 calc R U . . .
C00G C 0.1990(13) 0.7879(13) 0.7818(8) 0.078(3) Uani 1 1 d . . . . .
C00H C 1.0142(13) 0.1689(14) 0.5887(7) 0.073(3) Uani 1 1 d . . . . .
H00H H 0.952851 0.109597 0.634167 0.087 Uiso 1 1 calc R U . . .
C00I C 0.7058(13) 0.3100(15) 0.8087(7) 0.083(3) Uani 1 1 d . . . . .
H00I H 0.800080 0.342214 0.829853 0.099 Uiso 1 1 calc R U . . .
C00J C 1.1797(14) 0.0912(17) 0.5366(8) 0.087(3) Uani 1 1 d . . . . .
H00J H 1.227028 -0.019621 0.544935 0.104 Uiso 1 1 calc R U . . .
C00K C 0.4317(14) 0.2110(15) 0.7465(8) 0.086(3) Uani 1 1 d . . . . .
H00K H 0.347339 0.168533 0.725553 0.103 Uiso 1 1 calc R U . . .
C00L C 0.6016(14) 0.2509(16) 0.8839(8) 0.088(3) Uani 1 1 d . . . . .
H00L H 0.628920 0.235966 0.956461 0.106 Uiso 1 1 calc R U . . .
C00M C 0.5337(13) 0.7297(13) 0.7462(7) 0.079(3) Uani 1 1 d . . . . .
H00M H 0.649581 0.739023 0.760687 0.094 Uiso 1 1 calc R U . . .
C00N C 0.5227(12) 0.6538(13) 0.6649(7) 0.073(3) Uani 1 1 d . . . . .
C00O C 0.7002(12) 0.5690(17) 0.6122(6) 0.084(4) Uani 1 1 d . . . . .
C00P C 0.5386(13) 0.2742(14) 0.6738(7) 0.081(3) Uani 1 1 d . . . . .
H00P H 0.516522 0.283968 0.601181 0.097 Uiso 1 1 calc R U . . .
C00Q C 0.1926(13) 0.7132(14) 0.6996(7) 0.081(3) Uani 1 1 d . . . . .
H00Q H 0.076025 0.705680 0.684211 0.097 Uiso 1 1 calc R U . . .

loop_
_atom_site_aniso_label
_atom_site_aniso_U_11
_atom_site_aniso_U_22
_atom_site_aniso_U_33
_atom_site_aniso_U_23
_atom_site_aniso_U_13
_atom_site_aniso_U_12
O001 0.058(4) 0.172(8) 0.068(4) -0.039(4) 0.022(3) -0.065(4)
O002 0.064(4) 0.103(5) 0.080(4) -0.021(4) 0.031(3) -0.048(4)
O003 0.058(3) 0.136(6) 0.062(4) -0.016(4) 0.018(3) -0.053(4)
O004 0.067(4) 0.122(6) 0.064(4) -0.016(4) 0.024(3) -0.044(4)
C005 0.044(4) 0.123(10) 0.056(5) -0.011(5) 0.016(3) -0.044(5)
C006 0.053(4) 0.088(7) 0.058(5) -0.008(5) 0.019(4) -0.036(5)
C007 0.050(4) 0.114(9) 0.057(5) -0.006(5) 0.010(4) -0.041(5)
C008 0.051(4) 0.096(6) 0.060(5) -0.010(5) 0.016(4) -0.039(5)
C009 0.067(5) 0.107(8) 0.054(5) -0.012(5) 0.014(4) -0.046(5)
C00A 0.056(5) 0.129(9) 0.050(4) 0.000(5) 0.012(4) -0.041(5)
C00B 0.049(4) 0.101(8) 0.068(6) -0.021(5) 0.019(4) -0.034(5)
C00C 0.057(5) 0.095(7) 0.067(5) -0.022(5) 0.032(4) -0.034(5)
C00D 0.071(6) 0.078(7) 0.079(7) -0.024(5) 0.021(5) -0.026(5)
C00E 0.076(6) 0.076(6) 0.075(6) -0.030(5) 0.033(5) -0.033(5)
C00F 0.061(5) 0.104(8) 0.066(5) -0.007(5) 0.021(4) -0.047(5)
C00G 0.060(5) 0.094(7) 0.075(6) -0.006(5) 0.021(4) -0.031(5)
C00H 0.062(5) 0.095(8) 0.065(5) -0.011(5) 0.026(4) -0.040(5)
C00I 0.067(5) 0.134(10) 0.060(5) -0.004(5) 0.015(4) -0.061(6)
C00J 0.069(6) 0.139(10) 0.065(5) -0.026(6) 0.022(5) -0.052(6)
C00K 0.066(5) 0.134(10) 0.067(6) -0.006(6) 0.015(4) -0.058(6)
C00L 0.068(6) 0.134(10) 0.058(5) -0.005(6) 0.019(4) -0.044(6)
C00M 0.064(5) 0.109(8) 0.063(5) -0.013(5) 0.021(4) -0.037(5)
C00N 0.058(5) 0.110(8) 0.057(5) -0.007(5) 0.024(4) -0.045(5)
C00O 0.052(4) 0.178(13) 0.042(4) -0.029(6) 0.022(4) -0.066(7)
C00P 0.061(5) 0.140(10) 0.054(5) -0.019(5) 0.021(4) -0.054(6)
C00Q 0.067(5) 0.114(9) 0.063(5) -0.019(5) 0.028(4) -0.040(6)

loop_
_atom_type_symbol
_atom_type_description
_atom_type_scat_dispersion_real
_atom_type_scat_dispersion_imag
_atom_type_scat_source
C C 0.0035 0.0022 'International Tables Vol C Tables 4.2.6.8 and 6.1.1.4'
H H 0.0000 0.0000 'International Tables Vol C Tables 4.2.6.8 and 6.1.1.4'
O O 0.0116 0.0081 'International Tables Vol C Tables 4.2.6.8 and 6.1.1.4'

loop_
_geom_angle_atom_site_label_1
_geom_angle_atom_site_label_2
_geom_angle_atom_site_label_3
_geom_angle
_geom_angle_site_symmetry_1
_geom_angle_site_symmetry_3
_geom_angle_publ_flag
C009 O001 H001 109.5 . . ?
C00D O003 H003 109.5 . . ?
C008 C005 C00O 115.8(11) . 2_766 ?
C00B C005 C008 120.9(8) . . ?
C00B C005 C00O 123.2(9) . 2_766 ?
C007 C006 C00C 120.9(10) . . ?
C00O C006 C007 122.0(8) . . ?
C00O C006 C00C 117.0(8) . . ?
C006 C007 C008 117.1(11) . . ?
C00H C007 C006 122.3(9) . . ?
C00H C007 C008 120.6(8) . . ?
C005 C008 C007 116.2(10) . . ?
C008 C008 C005 120.8(10) 2_766 . ?
C008 C008 C007 123.0(10) 2_766 . ?
O001 C009 C00G 115.8(9) . . ?
O002 C009 O001 121.9(8) . . ?
O002 C009 C00G 122.2(9) . . ?
C00N C00A H00A 119.7 . . ?
C00Q C00A H00A 119.7 . . ?
C00Q C00A C00N 120.6(10) . . ?
C005 C00B H00B 119.2 . . ?
C005 C00B C00J 121.6(9) . . ?
C00J C00B H00B 119.2 . . ?
C00I C00C C006 116.8(9) . . ?
C00P C00C C006 124.3(8) . . ?
C00P C00C C00I 118.4(8) . . ?
O003 C00D C00E 115.2(9) . . ?
O004 C00D O003 122.9(9) . . ?
O004 C00D C00E 121.8(9) . . ?
C00K C00E C00D 120.6(9) . . ?
C00K C00E C00L 121.2(9) . . ?
C00L C00E C00D 118.1(9) . . ?
C00G C00F H00F 118.7 . . ?
C00M C00F H00F 118.7 . . ?
C00M C00F C00G 122.7(10) . . ?
C00F C00G C009 120.9(10) . . ?
C00F C00G C00Q 116.6(9) . . ?
C00Q C00G C009 121.9(9) . . ?
C007 C00H H00H 119.6 . . ?
C007 C00H C00J 120.9(9) . . ?
C00J C00H H00H 119.6 . . ?
C00C C00I H00I 119.5 . . ?
C00L C00I C00C 121.0(9) . . ?
C00L C00I H00I 119.5 . . ?
C00B C00J C00H 119.8(12) . . ?
C00B C00J H00J 120.1 . . ?
C00H C00J H00J 120.1 . . ?
C00E C00K H00K 121.7 . . ?
C00P C00K C00E 116.6(10) . . ?
C00P C00K H00K 121.7 . . ?
C00E C00L H00L 120.5 . . ?
C00I C00L C00E 118.9(9) . . ?
C00I C00L H00L 120.5 . . ?
C00F C00M H00M 120.5 . . ?
C00F C00M C00N 119.1(9) . . ?
C00N C00M H00M 120.5 . . ?
C00A C00N C00M 118.7(8) . . ?
C00A C00N C00O 121.8(9) . . ?
C00M C00N C00O 119.4(8) . . ?
C006 C00O C005 121.2(8) . 2_766 ?
C006 C00O C00N 121.4(9) . . ?
C00N C00O C005 117.4(11) . 2_766 ?
C00C C00P C00K 123.0(9) . . ?
C00C C00P H00P 118.5 . . ?
C00K C00P H00P 118.5 . . ?
C00A C00Q C00G 122.2(10) . . ?
C00A C00Q H00Q 118.9 . . ?
C00G C00Q H00Q 118.9 . . ?

loop_
_geom_bond_atom_site_label_1
_geom_bond_atom_site_label_2
_geom_bond_distance
_geom_bond_site_symmetry_2
_geom_bond_publ_flag
O001 H001 0.8400 . ?
O001 C009 1.315(11) . ?
O002 C009 1.232(11) . ?
O003 H003 0.8400 . ?
O003 C00D 1.325(12) . ?
O004 C00D 1.233(12) . ?
C005 C008 1.441(12) . ?
C005 C00B 1.353(15) . ?
C005 C00O 1.507(13) 2_766 ?
C006 C007 1.427(13) . ?
C006 C00C 1.492(12) . ?
C006 C00O 1.367(16) . ?
C007 C008 1.443(12) . ?
C007 C00H 1.350(15) . ?
C008 C008 1.38(2) 2_766 ?
C009 C00G 1.453(13) . ?
C00A H00A 0.9500 . ?
C00A C00N 1.388(13) . ?
C00A C00Q 1.359(13) . ?
C00B H00B 0.9500 . ?
C00B C00J 1.359(14) . ?
C00C C00I 1.389(13) . ?
C00C C00P 1.376(14) . ?
C00D C00E 1.496(13) . ?
C00E C00K 1.394(14) . ?
C00E C00L 1.400(16) . ?
C00F H00F 0.9500 . ?
C00F C00G 1.382(14) . ?
C00F C00M 1.379(12) . ?
C00G C00Q 1.408(16) . ?
C00H H00H 0.9500 . ?
C00H C00J 1.407(13) . ?
C00I H00I 0.9500 . ?
C00I C00L 1.379(12) . ?
C00J H00J 0.9500 . ?
C00K H00K 0.9500 . ?
C00K C00P 1.394(12) . ?
C00L H00L 0.9500 . ?
C00M H00M 0.9500 . ?
C00M C00N 1.415(15) . ?
C00N C00O 1.491(13) . ?
C00P H00P 0.9500 . ?
C00Q H00Q 0.9500 . ?

loop_
_geom_torsion_atom_site_label_1
_geom_torsion_atom_site_label_2
_geom_torsion_atom_site_label_3
_geom_torsion_atom_site_label_4
_geom_torsion
_geom_torsion_site_symmetry_1
_geom_torsion_site_symmetry_2
_geom_torsion_site_symmetry_3
_geom_torsion_site_symmetry_4
_geom_torsion_publ_flag
O001 C009 C00G C00F 168.9(10) . . . . ?
O001 C009 C00G C00Q -20.5(16) . . . . ?
O002 C009 C00G C00F -9.3(16) . . . . ?
O002 C009 C00G C00Q 161.3(10) . . . . ?
O003 C00D C00E C00K -9.4(14) . . . . ?
O003 C00D C00E C00L 175.3(10) . . . . ?
O004 C00D C00E C00K 173.2(10) . . . . ?
O004 C00D C00E C00L -2.1(15) . . . . ?
C005 C00B C00J C00H -1.7(15) . . . . ?
C006 C007 C008 C005 178.1(8) . . . . ?
C006 C007 C008 C008 -0.9(16) . . . 2_766 ?
C006 C007 C00H C00J -179.6(9) . . . . ?
C006 C00C C00I C00L 171.5(11) . . . . ?
C006 C00C C00P C00K -172.0(10) . . . . ?
C007 C006 C00C C00I 102.2(11) . . . . ?
C007 C006 C00C C00P -86.3(13) . . . . ?
C007 C006 C00O C005 -1.4(14) . . . 2_766 ?
C007 C006 C00O C00N 178.3(8) . . . . ?
C007 C00H C00J C00B 2.3(15) . . . . ?
C008 C005 C00B C00J 0.0(14) . . . . ?
C008 C007 C00H C00J -1.2(14) . . . . ?
C009 C00G C00Q C00A -173.6(10) . . . . ?
C00A C00N C00O C005 113.9(11) . . . 2_766 ?
C00A C00N C00O C006 -65.8(13) . . . . ?
C00B C005 C008 C007 1.0(13) . . . . ?
C00B C005 C008 C008 180.0(10) . . . 2_766 ?
C00C C006 C007 C008 -176.7(8) . . . . ?
C00C C006 C007 C00H 1.8(15) . . . . ?
C00C C006 C00O C005 177.5(8) . . . 2_766 ?
C00C C006 C00O C00N -2.8(13) . . . . ?
C00C C00I C00L C00E -4.0(18) . . . . ?
C00D C00E C00K C00P 173.9(10) . . . . ?
C00D C00E C00L C00I -174.6(10) . . . . ?
C00E C00K C00P C00C 6.2(17) . . . . ?
C00F C00G C00Q C00A -2.7(16) . . . . ?
C00F C00M C00N C00A 4.1(15) . . . . ?
C00F C00M C00N C00O -171.5(10) . . . . ?
C00G C00F C00M C00N -4.1(16) . . . . ?
C00H C007 C008 C005 -0.4(13) . . . . ?
C00H C007 C008 C008 -179.3(11) . . . 2_766 ?
C00I C00C C00P C00K -0.6(17) . . . . ?
C00K C00E C00L C00I 10.1(17) . . . . ?
C00L C00E C00K C00P -11.0(17) . . . . ?
C00M C00F C00G C009 174.3(10) . . . . ?
C00M C00F C00G C00Q 3.3(16) . . . . ?
C00M C00N C00O C005 -70.6(11) . . . 2_766 ?
C00M C00N C00O C006 109.7(11) . . . . ?
C00N C00A C00Q C00G 3.0(17) . . . . ?
C00O C005 C008 C007 179.2(7) 2_766 . . . ?
C00O C005 C008 C008 -1.8(15) 2_766 . . 2_766 ?
C00O C005 C00B C00J -178.0(8) 2_766 . . . ?
C00O C006 C007 C008 2.1(13) . . . . ?
C00O C006 C007 C00H -179.4(9) . . . . ?
C00O C006 C00C C00I -76.7(12) . . . . ?
C00O C006 C00C C00P 94.8(12) . . . . ?
C00P C00C C00I C00L -0.6(17) . . . . ?
C00Q C00A C00N C00M -3.6(16) . . . . ?
C00Q C00A C00N C00O 171.9(10) . . . . ?

loop_
_platon_squeeze_void_nr
_platon_squeeze_void_average_x
_platon_squeeze_void_average_y
_platon_squeeze_void_average_z
_platon_squeeze_void_volume
_platon_squeeze_void_count_electrons
_platon_squeeze_void_content
1 -0.016 0.500 0.000 98 0 ' '
